data_7014789
loop_
_publ_author_name
'Deng, Zhao-Peng'
'Huo, Li-Hua'
'Xu, Hui'
'Zhao, Hui'
'Ng, Seik Weng'
'Gao, Shan'

_publ_section_title
;
 The first metal-organic framework containing an unprecedented in
 situ-generated C-substituted hexamethylenetetramine ligand.
;
_journal_issue 6
_journal_name_full 'Dalton transactions (Cambridge, England : 2003)'
_journal_page_first 1224
_journal_page_last 1226
_journal_paper_doi 10.1039/c0dt01153c
_journal_volume 40
_journal_year 2011
_chemical_formula_moiety 'C21 H22 Ag2 N4 O6'
_chemical_formula_sum 'C21 H22 Ag2 N4 O6'
_chemical_formula_weight 642.17
_chemical_name_systematic
;
?
;
_space_group_IT_number 2
_symmetry_cell_setting triclinic
_symmetry_space_group_name_Hall '-P 1'
_symmetry_space_group_name_H-M 'P -1'
_atom_sites_solution_hydrogens geom
_atom_sites_solution_primary direct
_atom_sites_solution_secondary difmap
_audit_creation_method SHELXL-97
_cell_angle_alpha 101.212(3)
_cell_angle_beta 91.969(3)
_cell_angle_gamma 97.795(2)
_cell_formula_units_Z 2
_cell_length_a 6.0834(5)
_cell_length_b 12.8715(11)
_cell_length_c 13.5851(12)
_cell_measurement_reflns_used 6440
_cell_measurement_temperature 295(2)
_cell_measurement_theta_max 25.00
_cell_measurement_theta_min 3.07
_cell_volume 1031.78(15)
_computing_cell_refinement RAPID-AUTO
_computing_data_collection 'RAPID-AUTO (Rigaku Corporation, 1998)'
_computing_data_reduction 'CrystalStructure (Rigaku/MSC and Rigaku Corporation, 2002)'
_computing_molecular_graphics 'ORTEP-II (Johnson, 1976)'
_computing_publication_material SHELXL-97
_computing_structure_refinement 'SHELXL-97 (Sheldrick, 1997)'
_computing_structure_solution 'SHELXS-97 (Sheldrick, 1997)'
_diffrn_ambient_temperature 295(2)
_diffrn_detector_area_resol_mean 10.000
_diffrn_measured_fraction_theta_full 0.986
_diffrn_measured_fraction_theta_max 0.986
_diffrn_measurement_device_type 'Rigaku RAXIS-RAPID'
_diffrn_measurement_method '\w scan'
_diffrn_radiation_monochromator graphite
_diffrn_radiation_source 'fine-focus sealed tube'
_diffrn_radiation_type MoK\a
_diffrn_radiation_wavelength 0.71073
_diffrn_reflns_av_R_equivalents 0.0455
_diffrn_reflns_av_sigmaI/netI 0.0637
_diffrn_reflns_limit_h_max 7
_diffrn_reflns_limit_h_min -7
_diffrn_reflns_limit_k_max 15
_diffrn_reflns_limit_k_min -15
_diffrn_reflns_limit_l_max 16
_diffrn_reflns_limit_l_min -15
_diffrn_reflns_number 7882
_diffrn_reflns_theta_full 25.00
_diffrn_reflns_theta_max 25.00
_diffrn_reflns_theta_min 3.06
_diffrn_standards_decay_% 0
_diffrn_standards_interval_count 0
_diffrn_standards_interval_time 0
_diffrn_standards_number 0
_exptl_absorpt_coefficient_mu 1.948
_exptl_absorpt_correction_T_max 0.763
_exptl_absorpt_correction_T_min 0.661
_exptl_absorpt_correction_type multi-scan
_exptl_absorpt_process_details 'ABSCOR (Higashi, 1995)'
_exptl_crystal_colour colorless
_exptl_crystal_density_diffrn 2.067
_exptl_crystal_density_method 'not measured'
_exptl_crystal_description prism
_exptl_crystal_F_000 636
_exptl_crystal_size_max 0.25
_exptl_crystal_size_mid 0.18
_exptl_crystal_size_min 0.14
_refine_diff_density_max 1.255
_refine_diff_density_min -1.461
_refine_diff_density_rms 0.183
_refine_ls_extinction_method none
_refine_ls_goodness_of_fit_ref 1.094
_refine_ls_hydrogen_treatment constr
_refine_ls_matrix_type full
_refine_ls_number_parameters 302
_refine_ls_number_reflns 3585
_refine_ls_number_restraints 12
_refine_ls_restrained_S_all 1.095
_refine_ls_R_factor_all 0.0978
_refine_ls_R_factor_gt 0.0697
_refine_ls_shift/su_max 0.000
_refine_ls_shift/su_mean 0.000
_refine_ls_structure_factor_coef Fsqd
_refine_ls_weighting_details 'calc w=1/[\s^2^(Fo^2^)+(0.1047P)^2^+6.1851P] where P=(Fo^2^+2Fc^2^)/3'
_refine_ls_weighting_scheme calc
_refine_ls_wR_factor_gt 0.1870
_refine_ls_wR_factor_ref 0.2196
_reflns_number_gt 2503
_reflns_number_total 3585
_reflns_threshold_expression I>2\s(I)
_cod_data_source_file C0DT01153C.TXT
_cod_data_source_block d
_cod_depositor_comments
;
The following automatic conversions were performed:
'_symmetry_cell_setting' value 'Triclinic' changed to 'triclinic'
according to '/home/saulius/struct/CIF-dictionaries/cif_core.dic'
dictionary named 'cif_core.dic' version 2.4.1 from 2010-06-29.

Automatic conversion script
Id: cif_fix_enum 1555 2011-01-17 13:19:09Z saulius 
;
_cod_database_code 7014789

loop_
_symmetry_equiv_pos_as_xyz
'x, y, z'
'-x, -y, -z'

loop_
_atom_site_label
_atom_site_type_symbol
_atom_site_fract_x
_atom_site_fract_y
_atom_site_fract_z
_atom_site_U_iso_or_equiv
_atom_site_adp_type
_atom_site_occupancy
_atom_site_symmetry_multiplicity
_atom_site_calc_flag
_atom_site_refinement_flags
_atom_site_disorder_assembly
_atom_site_disorder_group
Ag1 Ag 1.30828(14) 0.55832(7) 0.51144(6) 0.0536(3) Uani 1 1 d . . .
Ag2 Ag 0.4360(2) -0.04272(8) 0.85755(9) 0.0666(4) Uani 0.878(2) 1 d PU . 1
Ag2' Ag 0.5985(15) -0.0657(6) 0.8851(7) 0.0666(4) Uani 0.122(2) 1 d PU . 2
O1W O 0.2579(17) 0.0624(8) 0.9922(8) 0.093(3) Uani 1 1 d . . .
H1W1 H 0.1429 0.0702 0.9587 0.112 Uiso 1 1 d R . .
H1W2 H 0.2190 0.0182 1.0297 0.112 Uiso 1 1 d R . .
O1 O 0.5766(15) 0.1112(6) 0.8207(7) 0.068(2) Uani 1 1 d . . .
O2 O 0.8860(16) 0.0814(7) 0.8904(8) 0.079(3) Uani 1 1 d . . .
O3 O 1.5537(13) 0.6569(6) 0.4402(6) 0.062(2) Uani 1 1 d . . .
O4 O 1.8782(13) 0.6044(6) 0.4793(6) 0.0562(19) Uani 1 1 d . . .
O5 O 2.1303(16) 1.1232(7) 0.3216(7) 0.078(3) Uani 1 1 d . . .
N1 N 1.2633(12) 0.6291(6) 0.6865(5) 0.0365(17) Uani 1 1 d . . .
N2 N 1.3268(14) 0.7825(6) 0.8273(6) 0.046(2) Uani 1 1 d . . .
N3 N 1.3715(13) 0.6054(6) 0.8557(6) 0.0399(17) Uani 1 1 d . . .
N4 N 1.0025(12) 0.6451(6) 0.8203(6) 0.0391(17) Uani 1 1 d . . .
C1 C 1.3462(18) 0.7433(8) 0.7169(8) 0.051(3) Uani 1 1 d . . .
H1A H 1.2622 0.7830 0.6792 0.061 Uiso 1 1 calc R . .
H1B H 1.5008 0.7562 0.7014 0.061 Uiso 1 1 calc R . .
C2 C 1.3875(16) 0.5714(8) 0.7469(8) 0.046(2) Uani 1 1 d . . .
H2A H 1.5427 0.5817 0.7319 0.055 Uiso 1 1 calc R . .
H2B H 1.3326 0.4955 0.7276 0.055 Uiso 1 1 calc R . .
C3 C 1.0275(15) 0.6103(9) 0.7111(7) 0.044(2) Uani 1 1 d . . .
H3A H 0.9708 0.5346 0.6905 0.053 Uiso 1 1 calc R . .
H3B H 0.9402 0.6493 0.6740 0.053 Uiso 1 1 calc R . .
C4 C 1.4518(17) 0.7197(8) 0.8813(7) 0.046(2) Uani 1 1 d . . .
H4A H 1.6069 0.7317 0.8664 0.056 Uiso 1 1 calc R . .
H4B H 1.4430 0.7446 0.9530 0.056 Uiso 1 1 calc R . .
C5 C 1.0880(18) 0.7610(8) 0.8474(8) 0.049(2) Uani 1 1 d . . .
H5A H 1.0695 0.7870 0.9181 0.058 Uiso 1 1 calc R . .
H5B H 1.0025 0.7994 0.8088 0.058 Uiso 1 1 calc R . .
C6 C 1.1366(15) 0.5870(7) 0.8768(7) 0.039(2) Uani 1 1 d . . .
H6 H 1.1290 0.6193 0.9479 0.046 Uiso 1 1 calc R . .
C7 C 1.0472(16) 0.4696(7) 0.8664(7) 0.040(2) Uani 1 1 d . . .
C8 C 0.8243(16) 0.4324(8) 0.8418(8) 0.046(2) Uani 1 1 d . . .
H8 H 0.7294 0.4803 0.8304 0.056 Uiso 1 1 calc R . .
C9 C 0.7401(17) 0.3271(8) 0.8340(8) 0.050(3) Uani 1 1 d . . .
H9 H 0.5908 0.3038 0.8142 0.060 Uiso 1 1 calc R . .
C10 C 0.8736(17) 0.2546(8) 0.8550(7) 0.043(2) Uani 1 1 d . . .
C11 C 1.0998(17) 0.2888(8) 0.8808(8) 0.049(2) Uani 1 1 d . . .
H11 H 1.1928 0.2406 0.8934 0.059 Uiso 1 1 calc R . .
C12 C 1.1838(16) 0.3964(8) 0.8874(7) 0.045(2) Uani 1 1 d . . .
H12 H 1.3335 0.4200 0.9060 0.054 Uiso 1 1 calc R . .
C13 C 0.769(2) 0.1417(9) 0.8559(8) 0.052(3) Uani 1 1 d . . .
C14 C 1.7631(18) 0.6690(8) 0.4498(7) 0.043(2) Uani 1 1 d . . .
C15 C 1.8827(16) 0.7671(7) 0.4201(7) 0.039(2) Uani 1 1 d . . .
C16 C 1.7674(17) 0.8275(8) 0.3694(7) 0.046(2) Uani 1 1 d . . .
H16 H 1.6175 0.8053 0.3505 0.056 Uiso 1 1 calc R . .
C17 C 1.8734(17) 0.9213(8) 0.3463(8) 0.048(2) Uani 1 1 d . . .
H17 H 1.7949 0.9610 0.3110 0.058 Uiso 1 1 calc R . .
C18 C 2.0945(17) 0.9560(7) 0.3756(7) 0.044(2) Uani 1 1 d . . .
C19 C 2.2121(18) 0.8947(9) 0.4246(8) 0.052(3) Uani 1 1 d . . .
H19 H 2.3624 0.9170 0.4427 0.062 Uiso 1 1 calc R . .
C20 C 2.1084(17) 0.7997(9) 0.4471(8) 0.051(3) Uani 1 1 d . . .
H20 H 2.1886 0.7585 0.4799 0.062 Uiso 1 1 calc R . .
C21 C 2.214(2) 1.0586(9) 0.3559(9) 0.060(3) Uani 1 1 d . . .
H21 H 2.3661 1.0732 0.3718 0.072 Uiso 1 1 calc R . .

loop_
_atom_site_aniso_label
_atom_site_aniso_U_11
_atom_site_aniso_U_22
_atom_site_aniso_U_33
_atom_site_aniso_U_23
_atom_site_aniso_U_13
_atom_site_aniso_U_12
Ag1 0.0623(6) 0.0507(5) 0.0495(5) 0.0161(4) 0.0182(4) 0.0013(4)
Ag2 0.0761(8) 0.0395(6) 0.0808(8) 0.0126(5) 0.0088(6) -0.0047(5)
Ag2' 0.0761(8) 0.0395(6) 0.0808(8) 0.0126(5) 0.0088(6) -0.0047(5)
O1W 0.084(7) 0.084(7) 0.110(8) 0.016(6) -0.006(6) 0.014(6)
O1 0.069(5) 0.046(5) 0.090(6) 0.023(4) 0.003(4) -0.003(4)
O2 0.087(6) 0.055(5) 0.097(7) 0.030(5) 0.002(5) 0.002(5)
O3 0.056(5) 0.059(5) 0.077(5) 0.031(4) 0.021(4) -0.001(4)
O4 0.059(4) 0.046(4) 0.060(5) 0.014(4) 0.001(3) -0.010(4)
O5 0.092(7) 0.066(6) 0.089(7) 0.044(5) 0.012(5) 0.012(5)
N1 0.040(4) 0.039(4) 0.033(4) 0.004(3) 0.012(3) 0.013(3)
N2 0.057(5) 0.033(4) 0.046(5) 0.006(3) 0.011(4) -0.002(4)
N3 0.046(4) 0.034(4) 0.038(4) 0.003(3) 0.005(3) 0.007(3)
N4 0.038(4) 0.036(4) 0.046(5) 0.009(3) 0.011(3) 0.012(3)
C1 0.060(6) 0.039(5) 0.054(6) 0.013(5) 0.020(5) -0.002(5)
C2 0.043(5) 0.040(5) 0.056(6) 0.007(4) 0.020(4) 0.012(4)
C3 0.040(5) 0.053(6) 0.039(5) 0.007(4) 0.009(4) 0.007(4)
C4 0.049(5) 0.047(6) 0.038(5) 0.004(4) 0.008(4) -0.003(5)
C5 0.066(6) 0.038(5) 0.045(6) 0.008(4) 0.011(5) 0.019(5)
C6 0.048(5) 0.033(5) 0.035(5) 0.003(4) 0.011(4) 0.007(4)
C7 0.050(5) 0.036(5) 0.035(5) 0.012(4) 0.009(4) 0.002(4)
C8 0.039(5) 0.041(5) 0.060(6) 0.016(5) 0.000(4) 0.001(4)
C9 0.046(5) 0.046(6) 0.056(6) 0.011(5) 0.002(5) -0.001(5)
C10 0.055(6) 0.038(5) 0.035(5) 0.007(4) 0.011(4) 0.001(5)
C11 0.051(6) 0.047(6) 0.050(6) 0.010(5) 0.009(4) 0.006(5)
C12 0.038(5) 0.049(6) 0.049(6) 0.014(5) 0.002(4) 0.004(4)
C13 0.073(7) 0.040(6) 0.040(6) 0.003(4) 0.011(5) -0.002(6)
C14 0.060(6) 0.037(5) 0.032(5) 0.005(4) 0.004(4) 0.004(5)
C15 0.047(5) 0.034(5) 0.038(5) 0.005(4) 0.011(4) 0.011(4)
C16 0.044(5) 0.049(6) 0.045(6) 0.010(4) 0.012(4) 0.001(5)
C17 0.050(6) 0.048(6) 0.047(6) 0.012(5) 0.006(4) 0.011(5)
C18 0.056(6) 0.034(5) 0.044(5) 0.011(4) 0.009(4) 0.008(4)
C19 0.047(6) 0.049(6) 0.058(7) 0.007(5) 0.009(5) 0.007(5)
C20 0.051(6) 0.051(6) 0.056(6) 0.022(5) 0.003(5) 0.005(5)
C21 0.077(8) 0.056(7) 0.048(6) 0.011(5) 0.020(5) 0.007(6)

loop_
_atom_type_symbol
_atom_type_description
_atom_type_scat_dispersion_real
_atom_type_scat_dispersion_imag
_atom_type_scat_source
C C 0.0033 0.0016 'International Tables Vol C Tables 4.2.6.8 and 6.1.1.4'
H H 0.0000 0.0000 'International Tables Vol C Tables 4.2.6.8 and 6.1.1.4'
N N 0.0061 0.0033 'International Tables Vol C Tables 4.2.6.8 and 6.1.1.4'
O O 0.0106 0.0060 'International Tables Vol C Tables 4.2.6.8 and 6.1.1.4'
Ag Ag -0.8971 1.1015 'International Tables Vol C Tables 4.2.6.8 and 6.1.1.4'

loop_
_geom_angle_atom_site_label_1
_geom_angle_atom_site_label_2
_geom_angle_atom_site_label_3
_geom_angle
_geom_angle_site_symmetry_1
_geom_angle_site_symmetry_3
_geom_angle_publ_flag
O3 Ag1 O4 149.9(3) . 2_866 ?
O3 Ag1 N1 114.9(3) . . ?
O4 Ag1 N1 92.0(3) 2_866 . ?
O3 Ag1 O4 111.4(4) . 1_455 ?
N1 Ag1 O4 85.1(3) . 1_455 ?
O4 Ag1 O4 82.6(4) 2_866 1_455 ?
O3 Ag1 Ag1 75.0(2) . 2_866 ?
O4 Ag1 Ag1 83.3(2) 2_866 2_866 ?
N1 Ag1 Ag1 110.96(19) . 2_866 ?
O1 Ag2 N2 155.6(3) . 1_445 ?
O1 Ag2 O1W 86.5(4) . . ?
O1 Ag2 O2 47.7(3) . . ?
O2 Ag2 O1W 98.8(4) . . ?
N2 Ag2 O1W 115.9(3) 1_445 . ?
N2 Ag2 O1W 90.2(4) 1_445 2_657 ?
O1 Ag2 O1W 101.6(4) . 2_657 ?
O1w Ag2 O1W 85.7(3) . 2_657 ?
O2 Ag2 O1W 57.1(3) . 2_657 ?
O2 Ag2 N2 130.6(4) . 1_445 ?
O1W Ag2' N2 114.9(5) 2_657 1_445 ?
O1W Ag2' O2 79.8(5) 2_657 . ?
N2 Ag2' O2 162.7(5) 1_445 . ?
Ag2' O1W Ag2 110.3(6) 2_657 . ?
Ag2' O1W H1W1 149.4 2_657 . ?
Ag2 O1W H1W1 98.7 . . ?
Ag2' O1W H1W2 56.6 2_657 . ?
Ag2 O1W H1W2 103.5 . . ?
H1W1 O1W H1W2 108.3 . . ?
C13 O1 Ag2 112.5(8) . . ?
C13 O2 Ag2' 97.2(8) . . ?
C14 O3 Ag1 129.3(7) . . ?
C14 O4 Ag1 116.0(6) . 2_866 ?
C1 N1 C2 108.2(8) . . ?
C1 N1 C3 108.9(7) . . ?
C2 N1 C3 106.9(7) . . ?
C1 N1 Ag1 113.2(5) . . ?
C2 N1 Ag1 108.0(5) . . ?
C3 N1 Ag1 111.5(5) . . ?
C4 N2 C5 108.8(7) . . ?
C4 N2 C1 107.7(8) . . ?
C5 N2 C1 107.4(8) . . ?
C4 N2 Ag2 116.8(6) . 1_665 ?
C5 N2 Ag2 109.4(6) . 1_665 ?
C1 N2 Ag2 106.4(5) . 1_665 ?
C4 N2 Ag2' 89.7(6) . 1_665 ?
C5 N2 Ag2' 131.2(6) . 1_665 ?
C1 N2 Ag2' 109.1(6) . 1_665 ?
C4 N3 C6 109.2(7) . . ?
C4 N3 C2 107.0(7) . . ?
C6 N3 C2 107.8(7) . . ?
C6 N4 C5 109.2(7) . . ?
C6 N4 C3 109.5(7) . . ?
C5 N4 C3 107.1(7) . . ?
N1 C1 N2 111.4(7) . . ?
N1 C1 H1A 109.4 . . ?
N2 C1 H1A 109.4 . . ?
N1 C1 H1B 109.4 . . ?
N2 C1 H1B 109.4 . . ?
H1A C1 H1B 108.0 . . ?
N1 C2 N3 113.8(7) . . ?
N1 C2 H2A 108.8 . . ?
N3 C2 H2A 108.8 . . ?
N1 C2 H2B 108.8 . . ?
N3 C2 H2B 108.8 . . ?
H2A C2 H2B 107.7 . . ?
N1 C3 N4 111.4(7) . . ?
N1 C3 H3A 109.3 . . ?
N4 C3 H3A 109.3 . . ?
N1 C3 H3B 109.3 . . ?
N4 C3 H3B 109.3 . . ?
H3A C3 H3B 108.0 . . ?
N3 C4 N2 113.2(8) . . ?
N3 C4 H4A 108.9 . . ?
N2 C4 H4A 108.9 . . ?
N3 C4 H4B 108.9 . . ?
N2 C4 H4B 108.9 . . ?
H4A C4 H4B 107.7 . . ?
N4 C5 N2 111.3(8) . . ?
N4 C5 H5A 109.4 . . ?
N2 C5 H5A 109.4 . . ?
N4 C5 H5B 109.4 . . ?
N2 C5 H5B 109.4 . . ?
H5A C5 H5B 108.0 . . ?
N3 C6 N4 111.2(7) . . ?
N3 C6 C7 112.9(8) . . ?
N4 C6 C7 114.2(8) . . ?
N3 C6 H6 105.9 . . ?
N4 C6 H6 105.9 . . ?
C7 C6 H6 105.9 . . ?
C8 C7 C12 117.8(9) . . ?
C8 C7 C6 120.8(9) . . ?
C12 C7 C6 121.3(8) . . ?
C9 C8 C7 121.5(10) . . ?
C9 C8 H8 119.2 . . ?
C7 C8 H8 119.2 . . ?
C8 C9 C10 120.9(9) . . ?
C8 C9 H9 119.5 . . ?
C10 C9 H9 119.5 . . ?
C9 C10 C11 119.4(9) . . ?
C9 C10 C13 119.0(9) . . ?
C11 C10 C13 121.4(10) . . ?
C12 C11 C10 119.0(10) . . ?
C12 C11 H11 120.5 . . ?
C10 C11 H11 120.5 . . ?
C11 C12 C7 121.3(9) . . ?
C11 C12 H12 119.4 . . ?
C7 C12 H12 119.4 . . ?
O1 C13 O2 122.9(10) . . ?
O1 C13 C10 119.0(11) . . ?
O2 C13 C10 118.1(10) . . ?
O3 C14 O4 125.6(9) . . ?
O3 C14 C15 116.1(9) . . ?
O4 C14 C15 118.3(9) . . ?
C16 C15 C20 119.7(9) . . ?
C16 C15 C14 119.9(9) . . ?
C20 C15 C14 120.4(9) . . ?
C15 C16 C17 120.4(9) . . ?
C15 C16 H16 119.8 . . ?
C17 C16 H16 119.8 . . ?
C18 C17 C16 120.3(10) . . ?
C18 C17 H17 119.9 . . ?
C16 C17 H17 119.9 . . ?
C17 C18 C19 119.5(9) . . ?
C17 C18 C21 122.2(10) . . ?
C19 C18 C21 118.2(10) . . ?
C18 C19 C20 120.7(10) . . ?
C18 C19 H19 119.6 . . ?
C20 C19 H19 119.6 . . ?
C19 C20 C15 119.3(10) . . ?
C19 C20 H20 120.3 . . ?
C15 C20 H20 120.3 . . ?
O5 C21 C18 125.6(12) . . ?
O5 C21 H21 117.2 . . ?
C18 C21 H21 117.2 . . ?

loop_
_geom_bond_atom_site_label_1
_geom_bond_atom_site_label_2
_geom_bond_distance
_geom_bond_site_symmetry_2
_geom_bond_publ_flag
Ag1 O3 2.199(7) . ?
Ag1 O4 2.272(7) 2_866 ?
Ag1 O4 2.798(7) 1_455 ?
Ag1 N1 2.414(7) . ?
Ag1 Ag1 2.9343(18) 2_866 ?
Ag2 O1 2.205(8) . ?
Ag2 O2 2.949(11) . ?
Ag2 N2 2.211(8) 1_445 ?
Ag2 O1W 2.434(11) . ?
Ag2 O1W 2.786(11) 2_657 ?
Ag2' O1W 1.845(14) 2_657 ?
Ag2' N2 2.367(11) 1_445 ?
Ag2' O2 2.385(11) . ?
O1W Ag2' 1.845(14) 2_657 ?
O1W H1W1 0.8500 . ?
O1W H1W2 0.8501 . ?
O1 C13 1.231(14) . ?
O2 C13 1.264(14) . ?
O3 C14 1.261(13) . ?
O4 C14 1.269(12) . ?
O4 Ag1 2.272(7) 2_866 ?
O5 C21 1.189(15) . ?
N1 C1 1.461(12) . ?
N1 C2 1.464(13) . ?
N1 C3 1.483(11) . ?
N2 C4 1.459(14) . ?
N2 C5 1.486(13) . ?
N2 C1 1.500(13) . ?
N2 Ag2 2.211(8) 1_665 ?
N2 Ag2' 2.367(11) 1_665 ?
N3 C4 1.455(12) . ?
N3 C6 1.464(12) . ?
N3 C2 1.467(13) . ?
N4 C6 1.470(12) . ?
N4 C5 1.481(12) . ?
N4 C3 1.483(12) . ?
C1 H1A 0.9700 . ?
C1 H1B 0.9700 . ?
C2 H2A 0.9700 . ?
C2 H2B 0.9700 . ?
C3 H3A 0.9700 . ?
C3 H3B 0.9700 . ?
C4 H4A 0.9700 . ?
C4 H4B 0.9700 . ?
C5 H5A 0.9700 . ?
C5 H5B 0.9700 . ?
C6 C7 1.512(12) . ?
C6 H6 0.9800 . ?
C7 C8 1.382(14) . ?
C7 C12 1.400(14) . ?
C8 C9 1.366(14) . ?
C8 H8 0.9300 . ?
C9 C10 1.380(15) . ?
C9 H9 0.9300 . ?
C10 C11 1.398(14) . ?
C10 C13 1.508(14) . ?
C11 C12 1.394(14) . ?
C11 H11 0.9300 . ?
C12 H12 0.9300 . ?
C14 C15 1.502(13) . ?
C15 C16 1.377(14) . ?
C15 C20 1.394(14) . ?
C16 C17 1.386(14) . ?
C16 H16 0.9300 . ?
C17 C18 1.378(14) . ?
C17 H17 0.9300 . ?
C18 C19 1.380(15) . ?
C18 C21 1.494(14) . ?
C19 C20 1.391(15) . ?
C19 H19 0.9300 . ?
C20 H20 0.9300 . ?
C21 H21 0.9300 . ?

loop_
_geom_hbond_atom_site_label_D
_geom_hbond_atom_site_label_H
_geom_hbond_atom_site_label_A
_geom_hbond_distance_DH
_geom_hbond_distance_HA
_geom_hbond_distance_DA
_geom_hbond_angle_DHA
_geom_hbond_site_symmetry_A
O1W H1W1 O2 0.85 1.83 2.675(14) 176.5 1_455
O1W H1W2 O2 0.85 1.90 2.745(14) 176.4 2_657

loop_
_geom_torsion_atom_site_label_1
_geom_torsion_atom_site_label_2
_geom_torsion_atom_site_label_3
_geom_torsion_atom_site_label_4
_geom_torsion
_geom_torsion_site_symmetry_1
_geom_torsion_site_symmetry_2
_geom_torsion_site_symmetry_3
_geom_torsion_site_symmetry_4
_geom_torsion_publ_flag
O1 Ag2 O1W Ag2' -105.2(5) . . . 2_657 ?
N2 Ag2 O1W Ag2' 84.8(6) 1_445 . . 2_657 ?
N2 Ag2 O1 C13 -103.8(11) 1_445 . . . ?
O1W Ag2 O1 C13 98.5(8) . . . . ?
O1W Ag2' O2 C13 -138.4(8) 2_657 . . . ?
N2 Ag2' O2 C13 72(2) 1_445 . . . ?
O4 Ag1 O3 C14 -77.1(11) 2_866 . . . ?
N1 Ag1 O3 C14 74.7(10) . . . . ?
Ag1 Ag1 O3 C14 -31.8(9) 2_866 . . . ?
O3 Ag1 N1 C1 18.8(7) . . . . ?
O4 Ag1 N1 C1 -174.9(7) 2_866 . . . ?
Ag1 Ag1 N1 C1 101.5(6) 2_866 . . . ?
O3 Ag1 N1 C2 -101.0(6) . . . . ?
O4 Ag1 N1 C2 65.3(6) 2_866 . . . ?
Ag1 Ag1 N1 C2 -18.3(6) 2_866 . . . ?
O3 Ag1 N1 C3 141.9(6) . . . . ?
O4 Ag1 N1 C3 -51.8(6) 2_866 . . . ?
Ag1 Ag1 N1 C3 -135.4(6) 2_866 . . . ?
C2 N1 C1 N2 -57.1(10) . . . . ?
C3 N1 C1 N2 58.7(11) . . . . ?
Ag1 N1 C1 N2 -176.8(6) . . . . ?
C4 N2 C1 N1 58.0(11) . . . . ?
C5 N2 C1 N1 -58.9(11) . . . . ?
Ag2 N2 C1 N1 -176.0(7) 1_665 . . . ?
Ag2' N2 C1 N1 154.1(7) 1_665 . . . ?
C1 N1 C2 N3 58.1(10) . . . . ?
C3 N1 C2 N3 -59.0(10) . . . . ?
Ag1 N1 C2 N3 -179.1(6) . . . . ?
C4 N3 C2 N1 -57.6(10) . . . . ?
C6 N3 C2 N1 59.8(10) . . . . ?
C1 N1 C3 N4 -59.5(10) . . . . ?
C2 N1 C3 N4 57.2(10) . . . . ?
Ag1 N1 C3 N4 175.0(6) . . . . ?
C6 N4 C3 N1 -58.4(10) . . . . ?
C5 N4 C3 N1 59.8(10) . . . . ?
C6 N3 C4 N2 -57.9(10) . . . . ?
C2 N3 C4 N2 58.5(10) . . . . ?
C5 N2 C4 N3 56.6(10) . . . . ?
C1 N2 C4 N3 -59.4(10) . . . . ?
Ag2 N2 C4 N3 -179.0(6) 1_665 . . . ?
Ag2' N2 C4 N3 -169.4(7) 1_665 . . . ?
C6 N4 C5 N2 57.5(10) . . . . ?
C3 N4 C5 N2 -61.0(10) . . . . ?
C4 N2 C5 N4 -55.9(10) . . . . ?
C1 N2 C5 N4 60.3(10) . . . . ?
Ag2 N2 C5 N4 175.4(6) 1_665 . . . ?
Ag2' N2 C5 N4 -162.9(7) 1_665 . . . ?
C4 N3 C6 N4 58.1(9) . . . . ?
C2 N3 C6 N4 -57.8(9) . . . . ?
C4 N3 C6 C7 -171.9(8) . . . . ?
C2 N3 C6 C7 72.1(10) . . . . ?
C5 N4 C6 N3 -58.5(9) . . . . ?
C3 N4 C6 N3 58.5(9) . . . . ?
C5 N4 C6 C7 172.3(8) . . . . ?
C3 N4 C6 C7 -70.8(9) . . . . ?
N3 C6 C7 C8 -152.9(9) . . . . ?
N4 C6 C7 C8 -24.5(12) . . . . ?
N3 C6 C7 C12 31.3(12) . . . . ?
N4 C6 C7 C12 159.7(8) . . . . ?
C12 C7 C8 C9 -2.7(15) . . . . ?
C6 C7 C8 C9 -178.7(9) . . . . ?
C7 C8 C9 C10 3.1(16) . . . . ?
C8 C9 C10 C11 -2.6(15) . . . . ?
C8 C9 C10 C13 173.7(10) . . . . ?
C9 C10 C11 C12 1.8(15) . . . . ?
C13 C10 C11 C12 -174.4(9) . . . . ?
C10 C11 C12 C7 -1.5(15) . . . . ?
C8 C7 C12 C11 1.9(14) . . . . ?
C6 C7 C12 C11 177.9(9) . . . . ?
Ag2 O1 C13 O2 13.9(14) . . . . ?
Ag2 O1 C13 C10 -168.3(7) . . . . ?
Ag2' O2 C13 O1 -9.0(13) . . . . ?
Ag2' O2 C13 C10 173.2(8) . . . . ?
C9 C10 C13 O1 12.9(15) . . . . ?
C11 C10 C13 O1 -170.9(10) . . . . ?
C9 C10 C13 O2 -169.2(10) . . . . ?
C11 C10 C13 O2 7.0(15) . . . . ?
Ag1 O3 C14 O4 21.9(15) . . . . ?
Ag1 O3 C14 C15 -160.2(7) . . . . ?
Ag1 O4 C14 O3 11.3(13) 2_866 . . . ?
Ag1 O4 C14 C15 -166.6(6) 2_866 . . . ?
O3 C14 C15 C16 -10.9(13) . . . . ?
O4 C14 C15 C16 167.1(9) . . . . ?
O3 C14 C15 C20 166.5(10) . . . . ?
O4 C14 C15 C20 -15.4(14) . . . . ?
C20 C15 C16 C17 -0.9(15) . . . . ?
C14 C15 C16 C17 176.5(9) . . . . ?
C15 C16 C17 C18 -1.1(15) . . . . ?
C16 C17 C18 C19 2.5(15) . . . . ?
C16 C17 C18 C21 -177.6(9) . . . . ?
C17 C18 C19 C20 -1.7(16) . . . . ?
C21 C18 C19 C20 178.4(10) . . . . ?
C18 C19 C20 C15 -0.3(16) . . . . ?
C16 C15 C20 C19 1.7(15) . . . . ?
C14 C15 C20 C19 -175.8(9) . . . . ?
C17 C18 C21 O5 6.2(18) . . . . ?
C19 C18 C21 O5 -173.9(12) . . . . ?
